data_2012048
loop_
_publ_author_name
'Hao, Qingli'
'Fun, Hoong-Kun'
'Chantrapromma, Suchada'
'Razak, Ibrahim Abdul'
'Jian, Fangfang'
'Yang, Xujie'
'Lu, Lude'
'Wang, Xin'

_publ_section_title
Bis(<i>O</i>,<i>O</i>'-di-<i>p</i>-tolyldithiophosphato-<i>S</i>,<i>S</i>')(1,10-phenanthroline-<i>N</i>,<i>N</i>')nickel(II)
_journal_issue 6
_journal_name_full 'Acta Crystallographica Section C'
_journal_page_first 717
_journal_page_last 718
_journal_paper_doi 10.1107/S0108270101005522
_journal_volume 57
_journal_year 2001
_chemical_formula_iupac '[Ni(C14 H14 O2 PS2 )2 (C12 H8 N2 )]'
_chemical_formula_moiety 'C40 H36 N2 Ni O4 P2 S4'
_chemical_formula_sum 'C40 H36 N2 Ni O4 P2 S4'
_chemical_formula_weight 857.60
_chemical_name_systematic
;
 ?
;
_space_group_IT_number 2
_symmetry_cell_setting triclinic
_symmetry_space_group_name_Hall '-P 1'
_symmetry_space_group_name_H-M 'P -1'
_audit_creation_method SHELXL-97
_cell_angle_alpha 107.6930(10)
_cell_angle_beta 96.3490(10)
_cell_angle_gamma 109.8960(10)
_cell_formula_units_Z 2
_cell_length_a 11.1819(2)
_cell_length_b 12.0934(2)
_cell_length_c 17.2860(2)
_cell_measurement_reflns_used 8192
_cell_measurement_temperature 293(2)
_cell_measurement_theta_max 28.34
_cell_measurement_theta_min 1.27
_cell_volume 2033.41(6)
_computing_cell_refinement 'SAINT (Siemens, 1996)'
_computing_data_collection 'SMART (Siemens, 1996)'
_computing_data_reduction 'SAINT and SADABS (Sheldrick, 1996)'
_computing_molecular_graphics SHELXTL
_computing_publication_material
;
SHELXTL and PLATON (Spek, 1990)
;
_computing_structure_refinement SHELXTL
_computing_structure_solution 'SHELXTL (Sheldrick, 1997)'
_diffrn_ambient_temperature 293(2)
_diffrn_detector_area_resol_mean 8.33
_diffrn_measured_fraction_theta_full .980
_diffrn_measured_fraction_theta_max .980
_diffrn_measurement_device_type
;
Siemens SMART CCD area detector diffractometer
;
_diffrn_measurement_method '\w scans'
_diffrn_radiation_monochromator graphite
_diffrn_radiation_source 'fine-focus sealed tube'
_diffrn_radiation_type MoK\a
_diffrn_radiation_wavelength .71073
_diffrn_reflns_av_R_equivalents .0552
_diffrn_reflns_av_sigmaI/netI .0953
_diffrn_reflns_limit_h_max 13
_diffrn_reflns_limit_h_min -12
_diffrn_reflns_limit_k_max 11
_diffrn_reflns_limit_k_min -14
_diffrn_reflns_limit_l_max 19
_diffrn_reflns_limit_l_min -20
_diffrn_reflns_number 11570
_diffrn_reflns_theta_full 25.00
_diffrn_reflns_theta_max 25.00
_diffrn_reflns_theta_min 1.27
_diffrn_standards_decay_% negligible
_exptl_absorpt_coefficient_mu .804
_exptl_absorpt_correction_T_max .8822
_exptl_absorpt_correction_T_min .7393
_exptl_absorpt_correction_type empirical
_exptl_absorpt_process_details '(SADABS; Sheldrick, 1996)'
_exptl_crystal_colour green
_exptl_crystal_density_diffrn 1.401
_exptl_crystal_density_method 'not measured'
_exptl_crystal_description 'prismatic slab'
_exptl_crystal_F_000 888
_exptl_crystal_size_max .40
_exptl_crystal_size_mid .24
_exptl_crystal_size_min .16
_refine_diff_density_max .399
_refine_diff_density_min -.771
_refine_ls_extinction_method none
_refine_ls_goodness_of_fit_ref .927
_refine_ls_hydrogen_treatment constr
_refine_ls_matrix_type full
_refine_ls_number_parameters 482
_refine_ls_number_reflns 7040
_refine_ls_number_restraints 0
_refine_ls_restrained_S_all .927
_refine_ls_R_factor_all .0663
_refine_ls_R_factor_gt .0482
_refine_ls_shift/su_max .001
_refine_ls_shift/su_mean .000
_refine_ls_structure_factor_coef Fsqd
_refine_ls_weighting_details 'calc w=1/[\s^2^(Fo^2^)+(0.0346P)^2^+0.0000P] where P=(Fo^2^+2Fc^2^)/3'
_refine_ls_weighting_scheme calc
_refine_ls_wR_factor_ref .1198
_reflns_number_gt 5007
_reflns_number_total 7040
_reflns_threshold_expression 'I > 2\s(I)'
_cod_data_source_file sk1464.cif
_cod_data_source_block I
_cod_original_cell_volume 2033.41(5)
_cod_original_sg_symbol_H-M P-1
_cod_database_code 2012048
_cod_database_fobs_code 2012048

loop_
_symmetry_equiv_pos_as_xyz
'x, y, z'
'-x, -y, -z'

loop_
_atom_site_label
_atom_site_fract_x
_atom_site_fract_y
_atom_site_fract_z
_atom_site_U_iso_or_equiv
_atom_site_adp_type
_atom_site_calc_flag
_atom_site_refinement_flags
_atom_site_occupancy
_atom_site_disorder_assembly
_atom_site_disorder_group
_atom_site_type_symbol
Ni .29533(4) .70430(4) .16483(3) .03391(13) Uani d . 1 . . Ni
S1 .09570(8) .75388(9) .15222(6) .0478(2) Uani d . 1 . . S
S2 .40427(8) .93569(8) .19900(6) .0461(2) Uani d . 1 . . S
S3 .30823(9) .72581(8) .31618(6) .0437(2) Uani d . 1 . . S
S4 .17047(9) .47849(8) .14194(6) .0444(2) Uani d . 1 . . S
P1 .22416(9) .92994(9) .18729(6) .0437(2) Uani d . 1 . . P
P2 .18567(8) .54798(8) .26329(6) .0363(2) Uani d . 1 . . P
O1 .2063(3) 1.0246(2) .26863(17) .0556(7) Uani d . 1 . . O
O2 .1939(3) 1.0043(2) .12992(17) .0575(7) Uani d . 1 . . O
O3 .0407(2) .5264(2) .27659(14) .0435(6) Uani d . 1 . . O
O4 .2121(2) .4583(2) .30985(15) .0443(6) Uani d . 1 . . O
N1 .2966(2) .6630(3) .03899(17) .0380(6) Uani d . 1 . . N
N2 .4784(3) .6947(3) .16719(18) .0398(7) Uani d . 1 . . N
C1 .2034(4) .6413(3) -.0253(2) .0515(9) Uani d . 1 . . C
H1A .1228 .6401 -.0157 .062 Uiso calc R 1 . . H
C2 .2210(5) .6201(4) -.1064(3) .0678(12) Uani d . 1 . . C
H2A .1533 .6055 -.1495 .081 Uiso calc R 1 . . H
C3 .3370(5) .6210(4) -.1218(3) .0707(12) Uani d . 1 . . C
H3A .3496 .6078 -.1757 .085 Uiso calc R 1 . . H
C4 .4399(4) .6421(3) -.0558(2) .0520(9) Uani d . 1 . . C
C5 .5665(5) .6441(4) -.0654(3) .0674(12) Uani d . 1 . . C
H5A .5847 .6302 -.1179 .081 Uiso calc R 1 . . H
C6 .6587(4) .6656(4) .0002(3) .0690(12) Uani d . 1 . . C
H6A .7401 .6670 -.0078 .083 Uiso calc R 1 . . H
C7 .6357(4) .6861(3) .0816(3) .0526(10) Uani d . 1 . . C
C8 .7294(4) .7098(4) .1532(3) .0735(13) Uani d . 1 . . C
H8A .8137 .7165 .1495 .088 Uiso calc R 1 . . H
C9 .6952(4) .7225(5) .2267(3) .0766(14) Uani d . 1 . . C
H9A .7560 .7376 .2740 .092 Uiso calc R 1 . . H
C10 .5684(4) .7130(4) .2324(3) .0604(11) Uani d . 1 . . C
H10A .5462 .7196 .2834 .073 Uiso calc R 1 . . H
C11 .5121(3) .6824(3) .0931(2) .0392(8) Uani d . 1 . . C
C12 .4133(3) .6617(3) .0230(2) .0375(8) Uani d . 1 . . C
C13 .2331(4) 1.0160(3) .3482(3) .0514(10) Uani d . 1 . . C
C14 .1318(4) .9501(4) .3750(3) .0673(12) Uani d . 1 . . C
H14A .0473 .9083 .3410 .081 Uiso calc R 1 . . H
C15 .1588(5) .9474(4) .4553(3) .0771(14) Uani d . 1 . . C
H15A .0901 .9040 .4745 .093 Uiso calc R 1 . . H
C16 .2827(5) 1.0064(4) .5068(3) .0762(14) Uani d . 1 . . C
C17 .3817(5) 1.0745(4) .4778(3) .0785(14) Uani d . 1 . . C
H17A .4661 1.1176 .5118 .094 Uiso calc R 1 . . H
C18 .3572(4) 1.0799(4) .3987(3) .0682(12) Uani d . 1 . . C
H18A .4247 1.1266 .3802 .082 Uiso calc R 1 . . H
C19 .3105(6) .9925(5) .5903(3) .119(2) Uani d . 1 . . C
H19A .3951 1.0550 .6230 .179 Uiso calc R 1 . . H
H19B .3093 .9097 .5813 .179 Uiso calc R 1 . . H
H19C .2448 1.0039 .6195 .179 Uiso calc R 1 . . H
C20 .1950(4) .9678(4) .0447(3) .0516(10) Uani d . 1 . . C
C21 .3091(4) 1.0147(4) .0216(3) .0660(12) Uani d . 1 . . C
H21A .3870 1.0647 .0621 .079 Uiso calc R 1 . . H
C22 .3083(5) .9875(5) -.0624(3) .0795(14) Uani d . 1 . . C
H22A .3866 1.0178 -.0778 .095 Uiso calc R 1 . . H
C23 .1939(6) .9165(5) -.1233(3) .0831(15) Uani d . 1 . . C
C24 .0817(5) .8697(5) -.0982(3) .0899(17) Uani d . 1 . . C
H24A .0040 .8189 -.1388 .108 Uiso calc R 1 . . H
C25 .0787(4) .8947(5) -.0145(3) .0754(14) Uani d . 1 . . C
H25A .0007 .8629 .0009 .091 Uiso calc R 1 . . H
C26 .1919(8) .8898(7) -.2152(3) .143(3) Uani d . 1 . . C
H26A .1078 .8781 -.2446 .214 Uiso calc R 1 . . H
H26B .2078 .8147 -.2382 .214 Uiso calc R 1 . . H
H26C .2587 .9598 -.2209 .214 Uiso calc R 1 . . H
C27 .0116(3) .5843(3) .3511(2) .0385(8) Uani d . 1 . . C
C28 .0737(4) .5969(4) .4288(2) .0547(10) Uani d . 1 . . C
H28A .1425 .5711 .4342 .066 Uiso calc R 1 . . H
C29 .0324(4) .6484(4) .4982(2) .0538(10) Uani d . 1 . . C
H29A .0749 .6572 .5504 .065 Uiso calc R 1 . . H
C30 -.0695(4) .6869(3) .4926(2) .0493(9) Uani d . 1 . . C
C31 -.1304(4) .6740(4) .4138(3) .0563(10) Uani d . 1 . . C
H31A -.1993 .6997 .4080 .068 Uiso calc R 1 . . H
C32 -.0888(3) .6230(4) .3435(2) .0488(9) Uani d . 1 . . C
H32A -.1297 .6154 .2911 .059 Uiso calc R 1 . . H
C33 -.1137(4) .7421(4) .5693(3) .0738(13) Uani d . 1 . . C
H33A -.1926 .7527 .5527 .111 Uiso calc R 1 . . H
H33B -.0466 .8227 .6043 .111 Uiso calc R 1 . . H
H33C -.1299 .6861 .5997 .111 Uiso calc R 1 . . H
C34 .3278(3) .4367(3) .3182(2) .0409(8) Uani d . 1 . . C
C35 .4315(4) .5172(4) .3859(3) .0568(10) Uani d . 1 . . C
H35A .4294 .5905 .4225 .068 Uiso calc R 1 . . H
C36 .5393(4) .4866(4) .3982(3) .0672(12) Uani d . 1 . . C
H36A .6100 .5413 .4433 .081 Uiso calc R 1 . . H
C37 .5450(4) .3785(4) .3460(3) .0577(11) Uani d . 1 . . C
C38 .4387(4) .2994(4) .2785(3) .0543(10) Uani d . 1 . . C
H38A .4404 .2257 .2421 .065 Uiso calc R 1 . . H
C39 .3303(3) .3279(3) .2643(2) .0471(9) Uani d . 1 . . C
H39A .2600 .2739 .2188 .057 Uiso calc R 1 . . H
C40 .6608(4) .3426(5) .3621(4) .0944(18) Uani d . 1 . . C
H40A .6310 .2523 .3430 .142 Uiso calc R 1 . . H
H40B .7008 .3784 .4209 .142 Uiso calc R 1 . . H
H40C .7238 .3746 .3325 .142 Uiso calc R 1 . . H

loop_
_atom_site_aniso_label
_atom_site_aniso_U_11
_atom_site_aniso_U_22
_atom_site_aniso_U_33
_atom_site_aniso_U_12
_atom_site_aniso_U_13
_atom_site_aniso_U_23
Ni .0324(2) .0376(3) .0397(3) .01933(19) .01263(18) .01698(19)
S1 .0346(5) .0443(5) .0718(7) .0204(4) .0161(4) .0242(5)
S2 .0386(5) .0414(5) .0648(6) .0171(4) .0176(4) .0248(5)
S3 .0496(5) .0371(5) .0426(5) .0147(4) .0135(4) .0140(4)
S4 .0525(5) .0378(5) .0434(5) .0191(4) .0183(4) .0117(4)
P1 .0454(5) .0409(5) .0590(6) .0258(4) .0187(5) .0253(5)
P2 .0377(5) .0374(5) .0424(5) .0197(4) .0157(4) .0184(4)
O1 .0697(17) .0487(15) .0660(18) .0367(14) .0284(14) .0248(13)
O2 .0743(18) .0486(16) .0717(19) .0401(14) .0201(15) .0322(14)
O3 .0370(12) .0549(15) .0449(14) .0239(12) .0164(11) .0179(12)
O4 .0429(13) .0497(15) .0630(16) .0275(12) .0253(12) .0357(12)
N1 .0359(15) .0397(16) .0411(17) .0158(13) .0112(13) .0166(13)
N2 .0360(15) .0471(17) .0473(18) .0263(14) .0116(13) .0199(14)
C1 .048(2) .056(2) .045(2) .0198(19) .0061(18) .0151(18)
C2 .077(3) .076(3) .041(2) .030(3) .001(2) .013(2)
C3 .095(3) .072(3) .043(3) .028(3) .028(2) .019(2)
C4 .063(2) .042(2) .053(2) .021(2) .024(2) .0158(18)
C5 .084(3) .061(3) .067(3) .032(3) .051(3) .022(2)
C6 .060(3) .068(3) .093(4) .037(2) .048(3) .026(3)
C7 .047(2) .047(2) .075(3) .0269(19) .028(2) .023(2)
C8 .045(2) .081(3) .108(4) .041(2) .020(3) .034(3)
C9 .058(3) .106(4) .084(4) .054(3) .006(3) .036(3)
C10 .055(2) .081(3) .064(3) .046(2) .011(2) .031(2)
C11 .0390(18) .0341(18) .055(2) .0214(16) .0193(17) .0190(16)
C12 .0421(19) .0295(17) .044(2) .0159(15) .0198(16) .0128(15)
C13 .063(3) .033(2) .062(3) .0210(19) .027(2) .0140(18)
C14 .067(3) .052(3) .080(3) .016(2) .029(2) .024(2)
C15 .089(3) .058(3) .080(4) .013(3) .044(3) .028(3)
C16 .110(4) .046(3) .057(3) .014(3) .030(3) .013(2)
C17 .085(3) .063(3) .064(3) .008(3) .016(3) .017(2)
C18 .070(3) .057(3) .068(3) .013(2) .027(2) .021(2)
C19 .167(6) .093(4) .058(3) .008(4) .021(4) .024(3)
C20 .062(3) .044(2) .061(3) .029(2) .010(2) .029(2)
C21 .064(3) .061(3) .067(3) .013(2) .009(2) .031(2)
C22 .082(3) .085(3) .076(4) .025(3) .024(3) .042(3)
C23 .104(4) .084(4) .067(3) .039(3) .013(3) .037(3)
C24 .077(4) .097(4) .078(4) .023(3) -.016(3) .032(3)
C25 .058(3) .082(3) .088(4) .023(3) .004(3) .043(3)
C26 .194(7) .178(7) .062(4) .085(6) .024(4) .039(4)
C27 .0362(18) .041(2) .045(2) .0169(16) .0168(16) .0203(16)
C28 .058(2) .075(3) .052(2) .044(2) .0183(19) .028(2)
C29 .060(2) .069(3) .048(2) .034(2) .0208(19) .029(2)
C30 .056(2) .045(2) .056(2) .0221(19) .0276(19) .0229(18)
C31 .054(2) .066(3) .074(3) .041(2) .029(2) .035(2)
C32 .048(2) .061(2) .053(2) .033(2) .0180(18) .0272(19)
C33 .089(3) .076(3) .073(3) .043(3) .047(3) .028(2)
C34 .0409(19) .046(2) .053(2) .0219(17) .0181(17) .0323(18)
C35 .057(2) .053(2) .057(3) .023(2) .011(2) .014(2)
C36 .053(2) .073(3) .067(3) .021(2) -.002(2) .024(2)
C37 .044(2) .060(3) .087(3) .025(2) .016(2) .045(2)
C38 .054(2) .042(2) .082(3) .028(2) .026(2) .030(2)
C39 .047(2) .040(2) .058(2) .0197(18) .0106(18) .0211(18)
C40 .051(3) .098(4) .160(6) .041(3) .017(3) .072(4)

loop_
_atom_type_symbol
_atom_type_description
_atom_type_scat_dispersion_real
_atom_type_scat_dispersion_imag
_atom_type_scat_source
C C .0033 .0016 'International Tables Vol C Tables 4.2.6.8 and 6.1.1.4'
H H .0000 .0000 'International Tables Vol C Tables 4.2.6.8 and 6.1.1.4'
N N .0061 .0033 'International Tables Vol C Tables 4.2.6.8 and 6.1.1.4'
O O .0106 .0060 'International Tables Vol C Tables 4.2.6.8 and 6.1.1.4'
P P .1023 .0942 'International Tables Vol C Tables 4.2.6.8 and 6.1.1.4'
S S .1246 .1234 'International Tables Vol C Tables 4.2.6.8 and 6.1.1.4'
Ni Ni .3393 1.1124 'International Tables Vol C Tables 4.2.6.8 and 6.1.1.4'

loop_
_geom_angle_atom_site_label_1
_geom_angle_atom_site_label_2
_geom_angle_atom_site_label_3
_geom_angle
_geom_angle_publ_flag
N1 Ni N2 79.80(10) yes
N1 Ni S2 92.65(8) ?
N2 Ni S2 88.45(8) ?
N1 Ni S4 92.44(8) ?
N2 Ni S4 96.59(8) ?
S2 Ni S4 173.40(3) ?
N1 Ni S1 94.54(8) ?
N2 Ni S1 167.94(8) ?
S2 Ni S1 81.13(3) yes
S4 Ni S1 94.27(3) ?
N1 Ni S3 170.38(8) ?
N2 Ni S3 93.34(8) ?
S2 Ni S3 93.92(3) ?
S4 Ni S3 81.57(3) yes
S1 Ni S3 93.42(3) ?
P1 S1 Ni 83.94(4) ?
P1 S2 Ni 84.42(4) ?
P2 S3 Ni 81.58(4) ?
P2 S4 Ni 82.60(4) ?
O1 P1 O2 92.49(14) ?
O1 P1 S1 113.40(11) ?
O2 P1 S1 113.96(11) ?
O1 P1 S2 112.80(11) ?
O2 P1 S2 112.86(11) ?
S1 P1 S2 110.37(6) yes
O3 P2 O4 96.81(12) ?
O3 P2 S3 112.61(10) ?
O4 P2 S3 113.76(10) ?
O3 P2 S4 107.37(10) ?
O4 P2 S4 112.28(10) ?
S3 P2 S4 112.81(5) yes
C13 O1 P1 121.3(2) ?
C20 O2 P1 122.7(2) ?
C27 O3 P2 125.1(2) ?
C34 O4 P2 124.30(19) ?
C1 N1 C12 117.4(3) ?
C1 N1 Ni 129.6(2) ?
C12 N1 Ni 113.0(2) ?
C10 N2 C11 117.8(3) ?
C10 N2 Ni 128.8(3) ?
C11 N2 Ni 112.9(2) ?
N1 C1 C2 123.0(4) ?
N1 C1 H1A 118.5 ?
C2 C1 H1A 118.5 ?
C3 C2 C1 119.6(4) ?
C3 C2 H2A 120.2 ?
C1 C2 H2A 120.2 ?
C2 C3 C4 120.0(4) ?
C2 C3 H3A 120.0 ?
C4 C3 H3A 120.0 ?
C12 C4 C3 116.4(4) ?
C12 C4 C5 119.0(4) ?
C3 C4 C5 124.6(4) ?
C6 C5 C4 121.0(4) ?
C6 C5 H5A 119.5 ?
C4 C5 H5A 119.5 ?
C5 C6 C7 121.8(4) ?
C5 C6 H6A 119.1 ?
C7 C6 H6A 119.1 ?
C11 C7 C8 116.8(4) ?
C11 C7 C6 118.9(4) ?
C8 C7 C6 124.3(4) ?
C9 C8 C7 119.4(4) ?
C9 C8 H8A 120.3 ?
C7 C8 H8A 120.3 ?
C8 C9 C10 120.3(4) ?
C8 C9 H9A 119.9 ?
C10 C9 H9A 119.9 ?
N2 C10 C9 122.3(4) ?
N2 C10 H10A 118.8 ?
C9 C10 H10A 118.8 ?
N2 C11 C7 123.4(3) ?
N2 C11 C12 117.1(3) ?
C7 C11 C12 119.5(3) ?
N1 C12 C4 123.6(3) ?
N1 C12 C11 116.6(3) ?
C4 C12 C11 119.8(3) ?
C14 C13 C18 121.2(4) ?
C14 C13 O1 118.7(4) ?
C18 C13 O1 120.0(3) ?
C13 C14 C15 118.0(4) ?
C13 C14 H14A 121.0 ?
C15 C14 H14A 121.0 ?
C16 C15 C14 122.7(4) ?
C16 C15 H15A 118.7 ?
C14 C15 H15A 118.7 ?
C15 C16 C17 117.3(4) ?
C15 C16 C19 121.3(4) ?
C17 C16 C19 121.3(5) ?
C16 C17 C18 121.1(5) ?
C16 C17 H17A 119.4 ?
C18 C17 H17A 119.4 ?
C13 C18 C17 119.6(4) ?
C13 C18 H18A 120.2 ?
C17 C18 H18A 120.2 ?
C16 C19 H19A 109.5 ?
C16 C19 H19B 109.5 ?
H19A C19 H19B 109.5 ?
C16 C19 H19C 109.5 ?
H19A C19 H19C 109.5 ?
H19B C19 H19C 109.5 ?
C21 C20 C25 120.7(4) ?
C21 C20 O2 119.7(4) ?
C25 C20 O2 119.3(4) ?
C20 C21 C22 119.9(4) ?
C20 C21 H21A 120.1 ?
C22 C21 H21A 120.1 ?
C23 C22 C21 121.1(5) ?
C23 C22 H22A 119.4 ?
C21 C22 H22A 119.4 ?
C24 C23 C22 117.6(5) ?
C24 C23 C26 121.0(5) ?
C22 C23 C26 121.4(5) ?
C23 C24 C25 122.9(5) ?
C23 C24 H24A 118.6 ?
C25 C24 H24A 118.6 ?
C20 C25 C24 117.8(4) ?
C20 C25 H25A 121.1 ?
C24 C25 H25A 121.1 ?
C23 C26 H26A 109.5 ?
C23 C26 H26B 109.5 ?
H26A C26 H26B 109.5 ?
C23 C26 H26C 109.5 ?
H26A C26 H26C 109.5 ?
H26B C26 H26C 109.5 ?
C32 C27 C28 120.1(3) ?
C32 C27 O3 116.2(3) ?
C28 C27 O3 123.5(3) ?
C29 C28 C27 119.2(4) ?
C29 C28 H28A 120.4 ?
C27 C28 H28A 120.4 ?
C30 C29 C28 122.1(3) ?
C30 C29 H29A 119.0 ?
C28 C29 H29A 119.0 ?
C29 C30 C31 117.8(4) ?
C29 C30 C33 121.2(4) ?
C31 C30 C33 120.9(4) ?
C30 C31 C32 120.5(4) ?
C30 C31 H31A 119.8 ?
C32 C31 H31A 119.8 ?
C27 C32 C31 120.2(3) ?
C27 C32 H32A 119.9 ?
C31 C32 H32A 119.9 ?
C30 C33 H33A 109.5 ?
C30 C33 H33B 109.5 ?
H33A C33 H33B 109.5 ?
C30 C33 H33C 109.5 ?
H33A C33 H33C 109.5 ?
H33B C33 H33C 109.5 ?
C39 C34 C35 120.8(3) ?
C39 C34 O4 119.3(3) ?
C35 C34 O4 119.5(3) ?
C34 C35 C36 118.7(4) ?
C34 C35 H35A 120.7 ?
C36 C35 H35A 120.7 ?
C37 C36 C35 122.2(4) ?
C37 C36 H36A 118.9 ?
C35 C36 H36A 118.9 ?
C36 C37 C38 117.6(3) ?
C36 C37 C40 121.9(4) ?
C38 C37 C40 120.5(4) ?
C39 C38 C37 121.5(4) ?
C39 C38 H38A 119.2 ?
C37 C38 H38A 119.2 ?
C34 C39 C38 119.2(3) ?
C34 C39 H39A 120.4 ?
C38 C39 H39A 120.4 ?
C37 C40 H40A 109.5 ?
C37 C40 H40B 109.5 ?
H40A C40 H40B 109.5 ?
C37 C40 H40C 109.5 ?
H40A C40 H40C 109.5 ?
H40B C40 H40C 109.5 ?

loop_
_geom_bond_atom_site_label_1
_geom_bond_atom_site_label_2
_geom_bond_site_symmetry_2
_geom_bond_distance
_geom_bond_publ_flag
Ni N1 . 2.082(3) yes
Ni N2 . 2.086(3) yes
Ni S2 . 2.4860(10) yes
Ni S4 . 2.4880(10) yes
Ni S1 . 2.5050(10) yes
Ni S3 . 2.5320(10) yes
S1 P1 . 1.9760(10) yes
S2 P1 . 1.9770(10) yes
S3 P2 . 1.9650(10) yes
S4 P2 . 1.9720(10) yes
P1 O1 . 1.602(3) ?
P1 O2 . 1.607(2) ?
P2 O3 . 1.607(2) ?
P2 O4 . 1.615(2) ?
O1 C13 . 1.417(4) yes
O2 C20 . 1.406(4) yes
O3 C27 . 1.398(4) yes
O4 C34 . 1.405(4) yes
N1 C1 . 1.330(4) ?
N1 C12 . 1.367(4) ?
N2 C10 . 1.334(4) ?
N2 C11 . 1.354(4) ?
C1 C2 . 1.395(5) ?
C1 H1A . .9300 ?
C2 C3 . 1.350(6) ?
C2 H2A . .9300 ?
C3 C4 . 1.423(6) ?
C3 H3A . .9300 ?
C4 C12 . 1.394(5) ?
C4 C5 . 1.436(6) ?
C5 C6 . 1.340(6) ?
C5 H5A . .9300 ?
C6 C7 . 1.421(6) ?
C6 H6A . .9300 ?
C7 C11 . 1.405(5) ?
C7 C8 . 1.417(6) ?
C8 C9 . 1.348(6) ?
C8 H8A . .9300 ?
C9 C10 . 1.399(6) ?
C9 H9A . .9300 ?
C10 H10A . .9300 ?
C11 C12 . 1.443(5) ?
C13 C14 . 1.364(5) ?
C13 C18 . 1.370(5) ?
C14 C15 . 1.399(6) ?
C14 H14A . .9300 ?
C15 C16 . 1.375(6) ?
C15 H15A . .9300 ?
C16 C17 . 1.382(6) ?
C16 C19 . 1.514(6) ?
C17 C18 . 1.390(6) ?
C17 H17A . .9300 ?
C18 H18A . .9300 ?
C19 H19A . .9600 ?
C19 H19B . .9600 ?
C19 H19C . .9600 ?
C20 C21 . 1.367(6) ?
C20 C25 . 1.375(5) ?
C21 C22 . 1.386(6) ?
C21 H21A . .9300 ?
C22 C23 . 1.373(6) ?
C22 H22A . .9300 ?
C23 C24 . 1.367(7) ?
C23 C26 . 1.518(7) ?
C24 C25 . 1.392(7) ?
C24 H24A . .9300 ?
C25 H25A . .9300 ?
C26 H26A . .9600 ?
C26 H26B . .9600 ?
C26 H26C . .9600 ?
C27 C32 . 1.364(5) ?
C27 C28 . 1.380(5) ?
C28 C29 . 1.380(5) ?
C28 H28A . .9300 ?
C29 C30 . 1.374(5) ?
C29 H29A . .9300 ?
C30 C31 . 1.392(5) ?
C30 C33 . 1.511(5) ?
C31 C32 . 1.392(5) ?
C31 H31A . .9300 ?
C32 H32A . .9300 ?
C33 H33A . .9600 ?
C33 H33B . .9600 ?
C33 H33C . .9600 ?
C34 C39 . 1.374(5) ?
C34 C35 . 1.378(5) ?
C35 C36 . 1.389(6) ?
C35 H35A . .9300 ?
C36 C37 . 1.371(6) ?
C36 H36A . .9300 ?
C37 C38 . 1.389(5) ?
C37 C40 . 1.523(5) ?
C38 C39 . 1.385(5) ?
C38 H38A . .9300 ?
C39 H39A . .9300 ?
C40 H40A . .9600 ?
C40 H40B . .9600 ?
C40 H40C . .9600 ?

loop_
_geom_torsion_atom_site_label_1
_geom_torsion_atom_site_label_2
_geom_torsion_atom_site_label_3
_geom_torsion_atom_site_label_4
_geom_torsion
N1 Ni S1 P1 -94.46(8)
N2 Ni S1 P1 -33.1(4)
S2 Ni S1 P1 -2.49(4)
S4 Ni S1 P1 172.74(4)
S3 Ni S1 P1 90.95(4)
N1 Ni S2 P1 96.67(8)
N2 Ni S2 P1 176.38(8)
S1 Ni S2 P1 2.48(4)
S3 Ni S2 P1 -90.37(4)
N2 Ni S3 P2 -103.97(8)
S2 Ni S3 P2 167.35(4)
S4 Ni S3 P2 -7.80(4)
S1 Ni S3 P2 86.02(4)
N1 Ni S4 P2 -179.82(8)
N2 Ni S4 P2 100.17(8)
S1 Ni S4 P2 -85.08(4)
S3 Ni S4 P2 7.75(4)
Ni S1 P1 O1 -124.37(11)
Ni S1 P1 O2 131.50(12)
Ni S1 P1 S2 3.30(6)
Ni S2 P1 O1 124.67(11)
Ni S2 P1 O2 -132.12(12)
Ni S2 P1 S1 -3.32(6)
Ni S3 P2 O3 -111.14(10)
Ni S3 P2 O4 139.98(10)
Ni S3 P2 S4 10.59(5)
Ni S4 P2 O3 113.89(10)
Ni S4 P2 O4 -140.89(9)
Ni S4 P2 S3 -10.75(5)
O2 P1 O1 C13 -174.2(3)
S1 P1 O1 C13 68.3(3)
S2 P1 O1 C13 -58.0(3)
O1 P1 O2 C20 179.4(3)
S1 P1 O2 C20 -63.6(3)
S2 P1 O2 C20 63.3(3)
O4 P2 O3 C27 77.9(3)
S3 P2 O3 C27 -41.4(3)
S4 P2 O3 C27 -166.2(2)
O3 P2 O4 C34 179.3(3)
S3 P2 O4 C34 -62.3(3)
S4 P2 O4 C34 67.3(3)
N2 Ni N1 C1 176.4(3)
S2 Ni N1 C1 -95.7(3)
S4 Ni N1 C1 80.1(3)
S1 Ni N1 C1 -14.4(3)
N2 Ni N1 C12 -5.2(2)
S2 Ni N1 C12 82.7(2)
S4 Ni N1 C12 -101.5(2)
S1 Ni N1 C12 164.0(2)
N1 Ni N2 C10 178.8(3)
S2 Ni N2 C10 85.9(3)
S4 Ni N2 C10 -89.9(3)
S1 Ni N2 C10 116.0(4)
S3 Ni N2 C10 -8.0(3)
N1 Ni N2 C11 7.0(2)
S2 Ni N2 C11 -86.0(2)
S4 Ni N2 C11 98.3(2)
S1 Ni N2 C11 -55.8(5)
S3 Ni N2 C11 -179.8(2)
C12 N1 C1 C2 -1.3(5)
Ni N1 C1 C2 177.1(3)
N1 C1 C2 C3 .2(6)
C1 C2 C3 C4 .6(7)
C2 C3 C4 C12 -.3(6)
C2 C3 C4 C5 179.5(4)
C12 C4 C5 C6 -.7(6)
C3 C4 C5 C6 179.5(4)
C4 C5 C6 C7 .6(7)
C5 C6 C7 C11 .7(6)
C5 C6 C7 C8 -179.7(4)
C11 C7 C8 C9 2.5(6)
C6 C7 C8 C9 -177.1(4)
C7 C8 C9 C10 -.3(7)
C11 N2 C10 C9 1.5(6)
Ni N2 C10 C9 -170.0(3)
C8 C9 C10 N2 -1.8(7)
C10 N2 C11 C7 .9(5)
Ni N2 C11 C7 173.7(3)
C10 N2 C11 C12 179.5(3)
Ni N2 C11 C12 -7.7(4)
C8 C7 C11 N2 -2.9(5)
C6 C7 C11 N2 176.7(3)
C8 C7 C11 C12 178.6(3)
C6 C7 C11 C12 -1.8(5)
C1 N1 C12 C4 1.7(5)
Ni N1 C12 C4 -176.9(2)
C1 N1 C12 C11 -178.6(3)
Ni N1 C12 C11 2.8(3)
C3 C4 C12 N1 -.9(5)
C5 C4 C12 N1 179.3(3)
C3 C4 C12 C11 179.3(3)
C5 C4 C12 C11 -.5(5)
N2 C11 C12 N1 3.3(4)
C7 C11 C12 N1 -178.0(3)
N2 C11 C12 C4 -176.9(3)
C7 C11 C12 C4 1.7(5)
P1 O1 C13 C14 -96.1(4)
P1 O1 C13 C18 88.1(4)
C18 C13 C14 C15 -1.3(6)
O1 C13 C14 C15 -177.1(4)
C13 C14 C15 C16 -1.1(7)
C14 C15 C16 C17 2.6(7)
C14 C15 C16 C19 -174.8(5)
C15 C16 C17 C18 -1.8(7)
C19 C16 C17 C18 175.5(5)
C14 C13 C18 C17 2.1(7)
O1 C13 C18 C17 177.7(4)
C16 C17 C18 C13 -.4(7)
P1 O2 C20 C21 -88.8(4)
P1 O2 C20 C25 97.2(4)
C25 C20 C21 C22 -.6(6)
O2 C20 C21 C22 -174.5(3)
C20 C21 C22 C23 1.7(7)
C21 C22 C23 C24 -2.4(7)
C21 C22 C23 C26 178.1(5)
C22 C23 C24 C25 2.3(8)
C26 C23 C24 C25 -178.2(5)
C21 C20 C25 C24 .4(6)
O2 C20 C25 C24 174.3(4)
C23 C24 C25 C20 -1.3(7)
P2 O3 C27 C32 140.0(3)
P2 O3 C27 C28 -43.6(4)
C32 C27 C28 C29 .4(5)
O3 C27 C28 C29 -175.9(3)
C27 C28 C29 C30 .4(6)
C28 C29 C30 C31 -.8(6)
C28 C29 C30 C33 179.6(4)
C29 C30 C31 C32 .3(5)
C33 C30 C31 C32 180.0(4)
C28 C27 C32 C31 -.8(5)
O3 C27 C32 C31 175.7(3)
C30 C31 C32 C27 .5(6)
P2 O4 C34 C39 -99.4(3)
P2 O4 C34 C35 88.1(4)
C39 C34 C35 C36 .5(6)
O4 C34 C35 C36 172.9(3)
C34 C35 C36 C37 -.9(6)
C35 C36 C37 C38 .8(6)
C35 C36 C37 C40 -177.2(4)
C36 C37 C38 C39 -.3(6)
C40 C37 C38 C39 177.8(4)
C35 C34 C39 C38 .0(5)
O4 C34 C39 C38 -172.5(3)
C37 C38 C39 C34 -.1(5)
